data_2234516
loop_
_publ_author_name
'Yu, Na'
'Ye, Ning'

_publ_section_title
;
 Distrontium lithium beryllium triborate, Sr~2~LiBeB~3~O~8~
;
_journal_coeditor_code BR2197
_journal_issue 5
_journal_name_full 'Acta Crystallographica Section E'
_journal_page_first i32
_journal_paper_doi 10.1107/S1600536812015164
_journal_volume 68
_journal_year 2012
_chemical_formula_iupac 'Sr2 Li Be B3 O8'
_chemical_formula_structural 'Sr2 Li (Be B3 O8)'
_chemical_formula_sum 'B3 Be Li O8 Sr2'
_chemical_formula_weight 351.62
_chemical_name_systematic
;
Distrontium lithium beryllium triborate
;
_space_group_IT_number 14
_symmetry_cell_setting monoclinic
_symmetry_space_group_name_Hall '-P 2ybc'
_symmetry_space_group_name_H-M 'P 1 21/c 1'
_atom_sites_solution_primary direct
_atom_sites_solution_secondary difmap
_cell_angle_alpha 90.00
_cell_angle_beta 106.910(10)
_cell_angle_gamma 90.00
_cell_formula_units_Z 4
_cell_length_a 8.609(5)
_cell_length_b 6.486(4)
_cell_length_c 12.868(8)
_cell_measurement_reflns_used 764
_cell_measurement_temperature 293(2)
_cell_measurement_theta_max 27.4934
_cell_measurement_theta_min 4.0579
_cell_volume 687.5(7)
_computing_cell_refinement 'CrystalClear (Rigaku, 2007)'
_computing_data_collection 'CrystalClear (Rigaku, 2007)'
_computing_data_reduction 'CrystalClear (Rigaku, 2007)'
_computing_molecular_graphics 'DIAMOND (Brandenburg, 2004)'
_computing_publication_material 'SHELXTL (Sheldrick, 2008)'
_computing_structure_refinement 'SHELXL97 (Sheldrick, 2008)'
_computing_structure_solution 'SHELXS97 (Sheldrick, 2008)'
_diffrn_ambient_temperature 293(2)
_diffrn_detector_area_resol_mean 13.6612
_diffrn_measured_fraction_theta_full 0.997
_diffrn_measured_fraction_theta_max 0.997
_diffrn_measurement_device_type 'Rigaku Mercury2'
_diffrn_measurement_method CCD_Profile_fitting
_diffrn_radiation_monochromator graphite
_diffrn_radiation_source 'fine-focus sealed tube'
_diffrn_radiation_type MoK\a
_diffrn_radiation_wavelength 0.71073
_diffrn_reflns_av_R_equivalents 0.0379
_diffrn_reflns_av_sigmaI/netI 0.0370
_diffrn_reflns_limit_h_max 9
_diffrn_reflns_limit_h_min -11
_diffrn_reflns_limit_k_max 8
_diffrn_reflns_limit_k_min -7
_diffrn_reflns_limit_l_max 16
_diffrn_reflns_limit_l_min -16
_diffrn_reflns_number 5147
_diffrn_reflns_reduction_process 'Lp corrections applied'
_diffrn_reflns_theta_full 27.50
_diffrn_reflns_theta_max 27.50
_diffrn_reflns_theta_min 2.47
_exptl_absorpt_coefficient_mu 15.528
_exptl_absorpt_correction_T_max 0.212
_exptl_absorpt_correction_T_min 0.123
_exptl_absorpt_correction_type multi-scan
_exptl_absorpt_process_details '(CrystalClear; Rigaku, 2007)'
_exptl_crystal_colour colorless
_exptl_crystal_density_diffrn 3.397
_exptl_crystal_density_method 'not measured'
_exptl_crystal_description Prism
_exptl_crystal_F_000 648
_exptl_crystal_size_max 0.20
_exptl_crystal_size_mid 0.12
_exptl_crystal_size_min 0.10
_refine_diff_density_max 0.972
_refine_diff_density_min -0.808
_refine_ls_extinction_coef 0.0525(14)
_refine_ls_extinction_expression Fc^*^=kFc[1+0.001xFc^2^\l^3^/sin(2\q)]^-1/4^
_refine_ls_extinction_method 'SHELXL97 (Sheldrick, 2008)'
_refine_ls_goodness_of_fit_ref 1.049
_refine_ls_matrix_type full
_refine_ls_number_parameters 137
_refine_ls_number_reflns 1574
_refine_ls_number_restraints 0
_refine_ls_restrained_S_all 1.049
_refine_ls_R_factor_all 0.0301
_refine_ls_R_factor_gt 0.0259
_refine_ls_shift/su_max 0.000
_refine_ls_shift/su_mean 0.000
_refine_ls_structure_factor_coef Fsqd
_refine_ls_weighting_details 'calc w=1/[\s^2^(Fo^2^)+(0.0325P)^2^+0.0000P] where P=(Fo^2^+2Fc^2^)/3'
_refine_ls_weighting_scheme calc
_refine_ls_wR_factor_gt 0.0585
_refine_ls_wR_factor_ref 0.0602
_reflns_number_gt 1429
_reflns_number_total 1574
_reflns_threshold_expression I>2sigma(I)
_cod_data_source_file br2197.cif
_cod_data_source_block I
_cod_original_cell_volume 687.4(7)
_cod_original_sg_symbol_H-M 'P 21/c'
_cod_database_code 2234516
_cod_database_fobs_code 2234516

loop_
_symmetry_equiv_pos_as_xyz
'x, y, z'
'-x, y+1/2, -z+1/2'
'-x, -y, -z'
'x, -y-1/2, z-1/2'

loop_
_atom_site_type_symbol
_atom_site_label
_atom_site_fract_x
_atom_site_fract_y
_atom_site_fract_z
_atom_site_U_iso_or_equiv
_atom_site_adp_type
_atom_site_calc_flag
_atom_site_occupancy
Sr Sr1 0.35975(4) 0.24425(5) 0.42862(2) 0.00870(12) Uani d 1
Sr Sr2 0.96530(4) 0.89027(5) 0.34184(2) 0.01077(12) Uani d 1
B B1 0.7378(5) 0.2697(6) 0.4861(3) 0.0081(7) Uani d 1
B B2 0.9374(5) 0.3471(6) 0.3805(3) 0.0086(7) Uani d 1
B B3 0.4005(5) 0.4529(6) 0.2060(3) 0.0089(7) Uani d 1
Be Be1 0.6756(5) 0.5709(7) 0.3439(3) 0.0087(9) Uani d 1
Li Li1 0.3681(9) 0.7734(10) 0.3261(5) 0.0212(15) Uani d 1
O O1 0.8842(3) 0.2319(4) 0.4584(2) 0.0115(5) Uani d 1
O O2 0.6391(3) 0.4284(4) 0.43886(18) 0.0108(5) Uani d 1
O O3 0.7074(3) 0.1423(4) 0.56005(19) 0.0135(5) Uani d 1
O O4 0.8589(3) 0.5215(4) 0.3371(2) 0.0143(5) Uani d 1
O O5 1.0594(3) 0.2620(4) 0.3497(2) 0.0118(5) Uani d 1
O O6 0.5555(3) 0.5273(4) 0.22195(18) 0.0105(5) Uani d 1
O O7 0.6566(3) 0.8100(4) 0.37736(19) 0.0132(5) Uani d 1
O O8 0.3055(3) 0.5106(4) 0.26900(19) 0.0114(5) Uani d 1

loop_
_atom_site_aniso_label
_atom_site_aniso_U_11
_atom_site_aniso_U_22
_atom_site_aniso_U_33
_atom_site_aniso_U_12
_atom_site_aniso_U_13
_atom_site_aniso_U_23
Sr1 0.01050(19) 0.0059(2) 0.01079(19) 0.00014(11) 0.00487(13) 0.00049(11)
Sr2 0.01267(19) 0.00595(19) 0.01254(19) -0.00039(12) 0.00184(13) 0.00046(12)
B1 0.0104(19) 0.0045(19) 0.0099(18) -0.0021(14) 0.0039(14) -0.0027(14)
B2 0.0091(18) 0.008(2) 0.0102(17) -0.0036(14) 0.0042(14) -0.0019(15)
B3 0.0151(19) 0.0043(19) 0.0073(17) 0.0016(15) 0.0032(14) 0.0022(14)
Be1 0.012(2) 0.005(2) 0.010(2) -0.0002(16) 0.0055(16) 0.0020(16)
Li1 0.039(4) 0.010(4) 0.021(3) -0.007(3) 0.019(3) -0.005(3)
O1 0.0113(13) 0.0102(14) 0.0147(12) 0.0034(9) 0.0063(9) 0.0045(10)
O2 0.0117(12) 0.0087(13) 0.0136(12) 0.0004(9) 0.0062(9) 0.0027(10)
O3 0.0227(14) 0.0057(13) 0.0154(12) 0.0011(10) 0.0109(10) 0.0022(10)
O4 0.0122(13) 0.0085(13) 0.0248(13) 0.0011(10) 0.0093(10) 0.0070(11)
O5 0.0127(13) 0.0097(14) 0.0148(12) 0.0001(9) 0.0069(10) -0.0013(10)
O6 0.0123(12) 0.0091(13) 0.0112(12) -0.0013(9) 0.0050(9) -0.0012(10)
O7 0.0253(14) 0.0039(13) 0.0091(11) 0.0031(10) 0.0029(10) 0.0009(10)
O8 0.0126(12) 0.0103(14) 0.0125(12) -0.0018(10) 0.0054(9) -0.0019(10)

loop_
_atom_type_symbol
_atom_type_description
_atom_type_scat_dispersion_real
_atom_type_scat_dispersion_imag
_atom_type_scat_source
Li Li -0.0003 0.0001 'International Tables Vol C Tables 4.2.6.8 and 6.1.1.4'
Be Be 0.0005 0.0002 'International Tables Vol C Tables 4.2.6.8 and 6.1.1.4'
B B 0.0013 0.0007 'International Tables Vol C Tables 4.2.6.8 and 6.1.1.4'
O O 0.0106 0.0060 'International Tables Vol C Tables 4.2.6.8 and 6.1.1.4'
Sr Sr -1.5307 3.2498 'International Tables Vol C Tables 4.2.6.8 and 6.1.1.4'

loop_
_geom_angle_atom_site_label_1
_geom_angle_atom_site_label_2
_geom_angle_atom_site_label_3
_geom_angle_site_symmetry_1
_geom_angle_site_symmetry_3
_geom_angle
O5 Sr1 O7 1_455 3_666 93.38(9)
O5 Sr1 O3 1_455 3_656 81.09(8)
O7 Sr1 O3 3_666 3_656 74.69(8)
O5 Sr1 O8 1_455 . 73.89(8)
O7 Sr1 O8 3_666 . 143.67(8)
O3 Sr1 O8 3_656 . 133.75(8)
O5 Sr1 O2 1_455 . 144.86(8)
O7 Sr1 O2 3_666 . 108.59(8)
O3 Sr1 O2 3_656 . 130.36(8)
O8 Sr1 O2 . . 72.22(8)
O5 Sr1 O6 1_455 2_645 101.50(8)
O7 Sr1 O6 3_666 2_645 137.73(9)
O3 Sr1 O6 3_656 2_645 69.01(8)
O8 Sr1 O6 . 2_645 78.59(9)
O2 Sr1 O6 . 2_645 80.66(8)
O5 Sr1 O2 1_455 3_666 91.93(8)
O7 Sr1 O2 3_666 3_666 59.23(8)
O3 Sr1 O2 3_656 3_666 132.93(8)
O8 Sr1 O2 . 3_666 86.79(9)
O2 Sr1 O2 . 3_666 77.27(8)
O6 Sr1 O2 2_645 3_666 156.42(7)
O5 Sr1 O3 1_455 . 166.09(8)
O7 Sr1 O3 3_666 . 75.73(8)
O3 Sr1 O3 3_656 . 87.60(8)
O8 Sr1 O3 . . 120.00(7)
O2 Sr1 O3 . . 48.81(8)
O6 Sr1 O3 2_645 . 81.75(7)
O2 Sr1 O3 3_666 . 89.86(7)
O8 Sr2 O5 2_655 1_565 87.68(9)
O8 Sr2 O5 2_655 2_755 75.33(8)
O5 Sr2 O5 1_565 2_755 106.52(6)
O8 Sr2 O4 2_655 . 90.61(9)
O5 Sr2 O4 1_565 . 177.22(8)
O5 Sr2 O4 2_755 . 75.13(8)
O8 Sr2 O1 2_655 3_766 140.12(7)
O5 Sr2 O1 1_565 3_766 100.72(8)
O5 Sr2 O1 2_755 3_766 136.21(8)
O4 Sr2 O1 . 3_766 79.23(8)
O8 Sr2 O3 2_655 3_766 163.40(8)
O5 Sr2 O3 1_565 3_766 77.37(8)
O5 Sr2 O3 2_755 3_766 101.86(8)
O4 Sr2 O3 . 3_766 104.60(8)
O1 Sr2 O3 3_766 3_766 51.76(7)
O8 Sr2 O7 2_655 . 52.40(8)
O5 Sr2 O7 1_565 . 117.75(8)
O5 Sr2 O7 2_755 . 105.89(8)
O4 Sr2 O7 . . 59.49(8)
O1 Sr2 O7 3_766 . 90.30(8)
O3 Sr2 O7 3_766 . 141.98(7)
O8 Sr2 O1 2_655 1_565 74.15(8)
O5 Sr2 O1 1_565 1_565 50.90(8)
O5 Sr2 O1 2_755 1_565 142.30(8)
O4 Sr2 O1 . 1_565 126.47(8)
O1 Sr2 O1 3_766 1_565 81.27(9)
O3 Sr2 O1 3_766 1_565 101.09(8)
O7 Sr2 O1 . 1_565 71.36(8)
O8 Sr2 O4 2_655 2_755 93.68(8)
O5 Sr2 O4 1_565 2_755 64.26(7)
O5 Sr2 O4 2_755 2_755 47.06(8)
O4 Sr2 O4 . 2_755 118.07(7)
O1 Sr2 O4 3_766 2_755 125.21(8)
O3 Sr2 O4 3_766 2_755 73.47(8)
O7 Sr2 O4 . 2_755 144.26(7)
O1 Sr2 O4 1_565 2_755 113.95(7)
O3 B1 O2 . . 123.9(3)
O3 B1 O1 . . 116.1(3)
O2 B1 O1 . . 120.0(3)
O5 B2 O4 . . 124.2(3)
O5 B2 O1 . . 115.4(3)
O4 B2 O1 . . 120.2(3)
O8 B3 O6 . . 122.7(3)
O8 B3 O7 . 2_645 120.2(3)
O6 B3 O7 . 2_645 117.2(3)
O7 Be1 O6 . . 109.5(3)
O7 Be1 O2 . . 106.6(3)
O6 Be1 O2 . . 114.5(3)
O7 Be1 O4 . . 111.9(3)
O6 Be1 O4 . . 105.4(3)
O2 Be1 O4 . . 109.1(3)
O3 Li1 O8 3_666 . 116.9(3)
O3 Li1 O6 3_666 2_655 103.4(3)
O8 Li1 O6 . 2_655 137.1(4)
O3 Li1 O7 3_666 . 109.2(3)
O8 Li1 O7 . . 110.9(3)
O6 Li1 O7 2_655 . 65.3(2)

loop_
_geom_bond_atom_site_label_1
_geom_bond_atom_site_label_2
_geom_bond_site_symmetry_2
_geom_bond_distance
Sr1 O5 1_455 2.491(3)
Sr1 O7 3_666 2.565(3)
Sr1 O3 3_656 2.586(3)
Sr1 O8 . 2.620(3)
Sr1 O2 . 2.654(3)
Sr1 O6 2_645 2.663(3)
Sr1 O2 3_666 2.722(3)
Sr1 O3 . 3.051(3)
Sr2 O8 2_655 2.478(3)
Sr2 O5 1_565 2.536(3)
Sr2 O5 2_755 2.551(3)
Sr2 O4 . 2.556(3)
Sr2 O1 3_766 2.642(3)
Sr2 O3 3_766 2.740(3)
Sr2 O7 . 2.872(3)
Sr2 O1 1_565 2.873(3)
Sr2 O4 2_755 3.217(3)
B1 O3 . 1.342(4)
B1 O2 . 1.360(5)
B1 O1 . 1.428(5)
B2 O5 . 1.344(4)
B2 O4 . 1.352(5)
B2 O1 . 1.428(4)
B3 O8 . 1.361(5)
B3 O6 . 1.377(5)
B3 O7 2_645 1.395(5)
Be1 O7 . 1.630(5)
Be1 O6 . 1.634(5)
Be1 O2 . 1.634(5)
Be1 O4 . 1.638(5)
Li1 O3 3_666 1.849(7)
Li1 O8 . 1.872(7)
Li1 O6 2_655 1.940(7)
Li1 O7 . 2.389(8)
